data_4101159
loop_
_publ_author_name
'Melanie C. Denney'
'Antonio G. DiPasquale'
'Karen I. Goldberg'

_publ_section_title
;
Direct Observation of Insertion of Molecular Oxygen into
a Palladium(II) Hydride Bond
;
_journal_name_full 'Journal of the American Chemical Society'
_journal_paper_doi 10.1021/ja0562292
_journal_year 2006
_chemical_formula_moiety 'C24 H44 O2 P2 Pd'
_chemical_formula_sum 'C24 H44 O2 P2 Pd'
_chemical_formula_weight 532.95
_chemical_name_common (tBuPCP)PdOOH
_space_group_IT_number 2
_space_group_name_Hall '-P 1'
_space_group_name_H-M_alt 'P -1'
_symmetry_cell_setting triclinic
_symmetry_Int_Tables_number 2
_symmetry_space_group_name_Hall '-P 1'
_symmetry_space_group_name_H-M 'P -1'
_cell_angle_alpha 79.9835(13)
_cell_angle_beta 85.0292(12)
_cell_angle_gamma 84.0344(18)
_cell_formula_units_Z 2
_cell_length_a 7.82230(20)
_cell_length_b 12.12380(40)
_cell_length_c 13.68000(50)
_cell_measurement_temperature 130(2)
_cell_volume 1267.55(7)
_diffrn_ambient_temperature 130(2)
_exptl_crystal_density_diffrn 1.396
_cod_depositor_comments
;
The following automatic conversions were performed:
'_symmetry_cell_setting' value 'Triclinic' changed to 'triclinic'
according to '/home/saulius/struct/CIF-dictionaries/cif_core.dic'
dictionary named 'cif_core.dic' version 2.4.1 from 2010-06-29.

Automatic conversion script
Id: cif_fix_enum 1527 2010-12-29 10:47:43Z saulius 
;
_cod_database_code 4101159

loop_
_symmetry_equiv_pos_as_xyz
'x, y, z'
'-x, -y, -z'

loop_
_atom_site_label
_atom_site_type_symbol
_atom_site_fract_x
_atom_site_fract_y
_atom_site_fract_z
_atom_site_U_iso_or_equiv
_atom_site_adp_type
_atom_site_occupancy
_atom_site_symmetry_multiplicity
_atom_site_calc_flag
_atom_site_refinement_flags
_atom_site_disorder_assembly
_atom_site_disorder_group
C1 C 0.7151(4) 0.2179(3) 0.1471(3) 0.0121(7) Uani 1 1 d . . .
C2 C 0.6369(5) 0.0278(3) 0.1216(3) 0.0194(8) Uani 1 1 d . . .
H2A H 0.6875 -0.0136 0.0681 0.023 Uiso 1 1 calc R . .
H2B H 0.5152 0.0111 0.1363 0.023 Uiso 1 1 calc R . .
C3 C 0.6452(4) 0.1530(3) 0.0873(3) 0.0150(8) Uani 1 1 d . . .
C4 C 0.5804(4) 0.2012(3) -0.0034(3) 0.0174(8) Uani 1 1 d . . .
H4 H 0.5310 0.1556 -0.0413 0.021 Uiso 1 1 calc R . .
C5 C 0.5870(5) 0.3152(3) -0.0394(3) 0.0211(8) Uani 1 1 d . . .
H5 H 0.5468 0.3474 -0.1026 0.025 Uiso 1 1 calc R . .
C6 C 0.6531(5) 0.3806(3) 0.0184(3) 0.0193(8) Uani 1 1 d . . .
H6 H 0.6586 0.4586 -0.0054 0.023 Uiso 1 1 calc R . .
C7 C 0.7122(4) 0.3341(3) 0.1116(3) 0.0167(8) Uani 1 1 d . . .
C8 C 0.7652(5) 0.4119(3) 0.1768(3) 0.0208(8) Uani 1 1 d . . .
H8A H 0.6616 0.4521 0.2056 0.025 Uiso 1 1 calc R . .
H8B H 0.8367 0.4684 0.1365 0.025 Uiso 1 1 calc R . .
C9 C 0.6017(4) -0.0953(3) 0.3264(3) 0.0165(8) Uani 1 1 d . . .
C10 C 0.9463(4) -0.1116(3) 0.1926(3) 0.0184(8) Uani 1 1 d . . .
C11 C 0.8094(5) 0.3948(3) 0.3881(3) 0.0189(8) Uani 1 1 d . . .
C12 C 1.1197(5) 0.3489(3) 0.2359(3) 0.0208(8) Uani 1 1 d . . .
C13 C 0.6835(5) -0.1371(4) 0.4260(3) 0.0293(10) Uani 1 1 d . . .
H13A H 0.5928 -0.1555 0.4786 0.044 Uiso 1 1 calc R . .
H13B H 0.7473 -0.0780 0.4422 0.044 Uiso 1 1 calc R . .
H13C H 0.7626 -0.2043 0.4206 0.044 Uiso 1 1 calc R . .
C14 C 0.5301(5) -0.1917(3) 0.2912(3) 0.0235(9) Uani 1 1 d . . .
H14A H 0.6222 -0.2519 0.2854 0.035 Uiso 1 1 calc R . .
H14B H 0.4833 -0.1651 0.2263 0.035 Uiso 1 1 calc R . .
H14C H 0.4383 -0.2204 0.3393 0.035 Uiso 1 1 calc R . .
C15 C 0.4542(5) -0.0057(4) 0.3442(4) 0.0336(11) Uani 1 1 d . . .
H15A H 0.3972 0.0211 0.2823 0.050 Uiso 1 1 calc R . .
H15B H 0.5006 0.0574 0.3659 0.050 Uiso 1 1 calc R . .
H15C H 0.3706 -0.0384 0.3958 0.050 Uiso 1 1 calc R . .
C16 C 1.0681(5) -0.0284(4) 0.1331(3) 0.0295(10) Uani 1 1 d . . .
H16A H 1.1076 0.0173 0.1776 0.044 Uiso 1 1 calc R . .
H16B H 1.0066 0.0206 0.0802 0.044 Uiso 1 1 calc R . .
H16C H 1.1676 -0.0703 0.1036 0.044 Uiso 1 1 calc R . .
C17 C 1.0376(5) -0.1773(4) 0.2824(3) 0.0313(10) Uani 1 1 d . . .
H17A H 0.9661 -0.2356 0.3176 0.047 Uiso 1 1 calc R . .
H17B H 1.0562 -0.1258 0.3275 0.047 Uiso 1 1 calc R . .
H17C H 1.1489 -0.2126 0.2596 0.047 Uiso 1 1 calc R . .
C18 C 0.9063(5) -0.1950(3) 0.1277(3) 0.0268(9) Uani 1 1 d . . .
H18A H 1.0135 -0.2372 0.1075 0.040 Uiso 1 1 calc R . .
H18B H 0.8522 -0.1539 0.0684 0.040 Uiso 1 1 calc R . .
H18C H 0.8276 -0.2473 0.1656 0.040 Uiso 1 1 calc R . .
C19 C 0.6362(5) 0.3480(3) 0.4236(3) 0.0288(10) Uani 1 1 d . . .
H19A H 0.5872 0.3798 0.4821 0.043 Uiso 1 1 calc R . .
H19B H 0.6535 0.2659 0.4411 0.043 Uiso 1 1 calc R . .
H19C H 0.5570 0.3682 0.3703 0.043 Uiso 1 1 calc R . .
C20 C 0.9320(5) 0.3589(4) 0.4720(3) 0.0288(10) Uani 1 1 d . . .
H20A H 1.0408 0.3929 0.4527 0.043 Uiso 1 1 calc R . .
H20B H 0.9545 0.2768 0.4839 0.043 Uiso 1 1 calc R . .
H20C H 0.8791 0.3839 0.5329 0.043 Uiso 1 1 calc R . .
C21 C 0.7817(5) 0.5238(3) 0.3641(3) 0.0284(10) Uani 1 1 d . . .
H21A H 0.7417 0.5537 0.4251 0.043 Uiso 1 1 calc R . .
H21B H 0.6951 0.5458 0.3150 0.043 Uiso 1 1 calc R . .
H21C H 0.8906 0.5541 0.3371 0.043 Uiso 1 1 calc R . .
C22 C 1.1496(6) 0.3178(4) 0.1314(3) 0.0361(11) Uani 1 1 d . . .
H22A H 1.2720 0.3198 0.1092 0.054 Uiso 1 1 calc R . .
H22B H 1.0807 0.3717 0.0852 0.054 Uiso 1 1 calc R . .
H22C H 1.1154 0.2420 0.1330 0.054 Uiso 1 1 calc R . .
C23 C 1.2348(5) 0.2659(4) 0.3055(4) 0.0350(11) Uani 1 1 d . . .
H23A H 1.3539 0.2633 0.2764 0.052 Uiso 1 1 calc R . .
H23B H 1.1939 0.1908 0.3142 0.052 Uiso 1 1 calc R . .
H23C H 1.2301 0.2906 0.3702 0.052 Uiso 1 1 calc R . .
C24 C 1.1692(5) 0.4691(3) 0.2326(3) 0.0279(10) Uani 1 1 d . . .
H24A H 1.1652 0.4855 0.3005 0.042 Uiso 1 1 calc R . .
H24B H 1.0879 0.5229 0.1939 0.042 Uiso 1 1 calc R . .
H24C H 1.2860 0.4757 0.2012 0.042 Uiso 1 1 calc R . .
O1 O 0.9598(3) 0.0676(2) 0.3951(2) 0.0259(6) Uani 1 1 d . . .
O2 O 0.8665(5) 0.0992(3) 0.4855(2) 0.0504(10) Uani 1 1 d . . .
P1 P 0.75676(11) -0.01874(7) 0.23445(7) 0.0135(2) Uani 1 1 d . . .
P2 P 0.88867(11) 0.32847(8) 0.27686(8) 0.0154(2) Uani 1 1 d . . .
Pd1 Pd 0.82825(3) 0.14688(2) 0.27310(2) 0.01483(11) Uani 1 1 d . . .
H2 H 0.928(5) 0.034(3) 0.540(3) 0.022 Uiso 1 1 d . . .

loop_
_atom_site_aniso_label
_atom_site_aniso_U_11
_atom_site_aniso_U_22
_atom_site_aniso_U_33
_atom_site_aniso_U_23
_atom_site_aniso_U_13
_atom_site_aniso_U_12
C1 0.0160(16) 0.0153(18) 0.0043(17) 0.0007(14) -0.0040(13) 0.0006(14)
C2 0.0281(19) 0.0157(19) 0.015(2) 0.0003(16) -0.0100(16) -0.0039(16)
C3 0.0169(16) 0.0133(18) 0.014(2) -0.0004(15) -0.0018(14) 0.0019(14)
C4 0.0214(18) 0.0175(19) 0.013(2) -0.0038(16) -0.0024(15) 0.0013(15)
C5 0.030(2) 0.022(2) 0.009(2) 0.0035(16) -0.0054(16) 0.0030(16)
C6 0.0279(19) 0.0119(18) 0.017(2) 0.0021(16) -0.0027(16) -0.0023(15)
C7 0.0183(17) 0.0158(19) 0.015(2) 0.0016(16) -0.0040(15) -0.0002(14)
C8 0.030(2) 0.0143(19) 0.018(2) 0.0006(16) -0.0104(17) -0.0013(15)
C9 0.0213(17) 0.0178(19) 0.0094(19) 0.0010(15) 0.0005(15) -0.0034(15)
C10 0.0165(17) 0.021(2) 0.018(2) -0.0044(17) -0.0015(15) -0.0047(15)
C11 0.0273(19) 0.0144(19) 0.015(2) -0.0001(16) -0.0061(16) -0.0018(15)
C12 0.0223(18) 0.016(2) 0.023(2) 0.0000(17) 0.0028(16) -0.0043(15)
C13 0.036(2) 0.040(3) 0.011(2) 0.0065(19) 0.0006(17) -0.021(2)
C14 0.030(2) 0.022(2) 0.018(2) 0.0037(17) -0.0048(17) -0.0087(17)
C15 0.030(2) 0.026(2) 0.044(3) -0.012(2) 0.009(2) 0.0031(18)
C16 0.027(2) 0.032(2) 0.030(3) -0.009(2) 0.0085(18) -0.0065(18)
C17 0.031(2) 0.034(3) 0.029(3) -0.012(2) -0.0104(19) 0.0135(19)
C18 0.031(2) 0.022(2) 0.029(3) -0.0115(19) -0.0005(18) 0.0026(17)
C19 0.032(2) 0.025(2) 0.028(3) -0.0042(19) 0.0078(19) -0.0032(18)
C20 0.040(2) 0.030(2) 0.017(2) -0.0051(19) -0.0068(18) -0.0062(19)
C21 0.039(2) 0.020(2) 0.026(3) -0.0059(19) -0.0070(19) 0.0014(18)
C22 0.039(2) 0.038(3) 0.032(3) -0.010(2) 0.014(2) -0.011(2)
C23 0.021(2) 0.028(2) 0.053(3) 0.002(2) -0.007(2) -0.0007(18)
C24 0.0261(19) 0.023(2) 0.034(3) 0.0012(19) -0.0019(18) -0.0076(17)
O1 0.0313(14) 0.0337(17) 0.0088(14) 0.0050(12) -0.0045(12) 0.0028(12)
O2 0.083(3) 0.042(2) 0.0170(18) -0.0006(16) -0.0044(17) 0.0311(19)
P1 0.0183(4) 0.0097(5) 0.0125(5) -0.0005(4) -0.0021(4) -0.0024(4)
P2 0.0199(4) 0.0101(5) 0.0165(5) -0.0011(4) -0.0043(4) -0.0015(4)
Pd1 0.02133(16) 0.01114(16) 0.01181(17) 0.00065(11) -0.00466(11) -0.00187(11)

loop_
_geom_bond_atom_site_label_1
_geom_bond_atom_site_label_2
_geom_bond_distance
_geom_bond_site_symmetry_2
_geom_bond_publ_flag
C1 C3 1.406(5) . ?
C1 C7 1.406(5) . ?
C1 Pd1 2.022(3) . ?
C2 C3 1.515(5) . ?
C2 P1 1.849(4) . ?
C2 H2A 0.9900 . ?
C2 H2B 0.9900 . ?
C3 C4 1.392(5) . ?
C4 C5 1.389(5) . ?
C4 H4 0.9500 . ?
C5 C6 1.377(5) . ?
C5 H5 0.9500 . ?
C6 C7 1.398(5) . ?
C6 H6 0.9500 . ?
C7 C8 1.515(5) . ?
C8 P2 1.837(4) . ?
C8 H8A 0.9900 . ?
C8 H8B 0.9900 . ?
C9 C14 1.512(5) . ?
C9 C15 1.534(5) . ?
C9 C13 1.538(5) . ?
C9 P1 1.865(4) . ?
C10 C18 1.528(5) . ?
C10 C17 1.532(5) . ?
C10 C16 1.539(5) . ?
C10 P1 1.877(4) . ?
C11 C19 1.531(5) . ?
C11 C20 1.535(5) . ?
C11 C21 1.537(5) . ?
C11 P2 1.873(4) . ?
C12 C22 1.534(6) . ?
C12 C23 1.535(5) . ?
C12 C24 1.539(5) . ?
C12 P2 1.874(4) . ?
C13 H13A 0.9800 . ?
C13 H13B 0.9800 . ?
C13 H13C 0.9800 . ?
C14 H14A 0.9800 . ?
C14 H14B 0.9800 . ?
C14 H14C 0.9800 . ?
C15 H15A 0.9800 . ?
C15 H15B 0.9800 . ?
C15 H15C 0.9800 . ?
C16 H16A 0.9800 . ?
C16 H16B 0.9800 . ?
C16 H16C 0.9800 . ?
C17 H17A 0.9800 . ?
C17 H17B 0.9800 . ?
C17 H17C 0.9800 . ?
C18 H18A 0.9800 . ?
C18 H18B 0.9800 . ?
C18 H18C 0.9800 . ?
C19 H19A 0.9800 . ?
C19 H19B 0.9800 . ?
C19 H19C 0.9800 . ?
C20 H20A 0.9800 . ?
C20 H20B 0.9800 . ?
C20 H20C 0.9800 . ?
C21 H21A 0.9800 . ?
C21 H21B 0.9800 . ?
C21 H21C 0.9800 . ?
C22 H22A 0.9800 . ?
C22 H22B 0.9800 . ?
C22 H22C 0.9800 . ?
C23 H23A 0.9800 . ?
C23 H23B 0.9800 . ?
C23 H23C 0.9800 . ?
C24 H24A 0.9800 . ?
C24 H24B 0.9800 . ?
C24 H24C 0.9800 . ?
O1 O2 1.470(4) . ?
O1 Pd1 2.074(3) . ?
O2 H2 1.10(4) . ?
P1 Pd1 2.2974(9) . ?
P2 Pd1 2.3094(9) . ?
